data_7705106
loop_
_publ_author_name
'Long, J\'er\^ome'
'Tolpygin, Aleksei O.'
'Cherkasov, Anton V.'
'Lyssenko, Konstantin A.'
'Guari, Yannick'
'Larionova, Joulia'
'Trifonov, Alexander A.'

_publ_section_title
;
 Single-molecule magnet behavior in heterolopetic
 Dy<sup>3+</sup>-chloro-diazabutadiene complexes: influence of the
 nuclearity and ligand redox state.
;
_journal_issue 34
_journal_name_full 'Dalton transactions (Cambridge, England : 2003)'
_journal_page_first 11890
_journal_page_last 11901
_journal_paper_doi 10.1039/d0dt02305a
_journal_volume 49
_journal_year 2020
_chemical_formula_moiety 'C36 H55 Cl2 Dy N2 O2'
_chemical_formula_sum 'C36 H55 Cl2 Dy N2 O2'
_chemical_formula_weight 781.22
_space_group_crystal_system monoclinic
_space_group_IT_number 4
_space_group_name_Hall 'P 2yb'
_space_group_name_H-M_alt 'P 1 21 1'
_atom_sites_solution_hydrogens geom
_atom_sites_solution_primary dual
_atom_sites_solution_secondary difmap
_audit_creation_method SHELXL-2018/3
_audit_update_record
;
2020-07-24 deposited with the CCDC.	2020-08-10 downloaded from the CCDC.
;
_cell_angle_alpha 90
_cell_angle_beta 90.143(2)
_cell_angle_gamma 90
_cell_formula_units_Z 4
_cell_length_a 13.6988(2)
_cell_length_b 17.3825(3)
_cell_length_c 15.4968(3)
_cell_measurement_reflns_used 28924
_cell_measurement_temperature 120(2)
_cell_measurement_theta_max 31.6570
_cell_measurement_theta_min 3.1930
_cell_volume 3690.08(11)
_computing_cell_refinement 'CrysAlis Pro 1.171.38.46'
_computing_data_collection 'CrysAlis Pro 1.171.38.46'
_computing_data_reduction 'CrysAlis Pro 1.171.38.46'
_computing_molecular_graphics 'Diamond 2.1, Mercury 4.3.1'
_computing_publication_material 'Diamond 2.1, Mercury 4.3.1'
_computing_structure_refinement 'SHELXL 2018/3'
_computing_structure_solution 'SHELXT 2014/5'
_diffrn_ambient_temperature 120(2)
_diffrn_measured_fraction_theta_full 0.998
_diffrn_measured_fraction_theta_max 0.998
_diffrn_measurement_device_type 'Xcalibur EOS (CCD)'
_diffrn_measurement_method '\w scans'
_diffrn_radiation_type MoK\a
_diffrn_radiation_wavelength 0.71073
_diffrn_reflns_av_R_equivalents 0.0341
_diffrn_reflns_av_unetI/netI 0.0352
_diffrn_reflns_Laue_measured_fraction_full 0.998
_diffrn_reflns_Laue_measured_fraction_max 0.998
_diffrn_reflns_limit_h_max 19
_diffrn_reflns_limit_h_min -19
_diffrn_reflns_limit_k_max 24
_diffrn_reflns_limit_k_min -24
_diffrn_reflns_limit_l_max 21
_diffrn_reflns_limit_l_min -21
_diffrn_reflns_number 74444
_diffrn_reflns_point_group_measured_fraction_full 0.998
_diffrn_reflns_point_group_measured_fraction_max 0.998
_diffrn_reflns_theta_full 25.242
_diffrn_reflns_theta_max 30.031
_diffrn_reflns_theta_min 2.974
_diffrn_source 'fine focus sealed tube'
_exptl_absorpt_coefficient_mu 2.201
_exptl_absorpt_correction_T_max 1.000
_exptl_absorpt_correction_T_min 0.392
_exptl_absorpt_correction_type gaussian
_exptl_absorpt_process_details
;
CrysAlis Pro 1.171.38.46. Numerical absorption correction based on gaussian
integration over a multifaceted crystal model. Empirical absorption correction
using spherical harmonics, implemented in SCALE3 ABSPACK scaling algorithm.
;
_exptl_crystal_colour colorless
_exptl_crystal_density_diffrn 1.406
_exptl_crystal_description prism
_exptl_crystal_F_000 1604
_exptl_crystal_size_max 0.50
_exptl_crystal_size_mid 0.32
_exptl_crystal_size_min 0.31
_refine_diff_density_max 0.725
_refine_diff_density_min -1.009
_refine_diff_density_rms 0.069
_refine_ls_abs_structure_details
;
 Flack x determined by classical fit to all intensities.
;
_refine_ls_abs_structure_Flack 0.123(12)
_refine_ls_extinction_method none
_refine_ls_goodness_of_fit_ref 1.018
_refine_ls_hydrogen_treatment constr
_refine_ls_matrix_type full
_refine_ls_number_parameters 804
_refine_ls_number_reflns 21544
_refine_ls_number_restraints 1
_refine_ls_restrained_S_all 1.018
_refine_ls_R_factor_all 0.0350
_refine_ls_R_factor_gt 0.0303
_refine_ls_shift/su_max 0.002
_refine_ls_shift/su_mean 0.000
_refine_ls_structure_factor_coef Fsqd
_refine_ls_weighting_details 'w=1/[\s^2^(Fo^2^)+(0.0337P)^2^+3.0426P] where P=(Fo^2^+2Fc^2^)/3'
_refine_ls_weighting_scheme calc
_refine_ls_wR_factor_gt 0.0688
_refine_ls_wR_factor_ref 0.0711
_reflns_Friedel_coverage 0.941
_reflns_Friedel_fraction_full 0.998
_reflns_Friedel_fraction_max 0.998
_reflns_number_gt 20038
_reflns_number_total 21544
_reflns_threshold_expression 'I > 2\s(I)'
_cod_data_source_file d0dt02305a2.cif
_cod_data_source_block 4-dydadclthf
_cod_depositor_comments 'Adding full bibliography for 7705103--7705106.cif.'
_cod_original_sg_symbol_H-M 'P 21'
_cod_database_code 7705106
_shelx_shelxl_version_number 2018/3
_shelx_space_group_comment
;
The symmetry employed for this shelxl refinement is uniquely defined
by the following loop, which should always be used as a source of
symmetry information in preference to the above space-group names.
They are only intended as comments.
;
_shelx_estimated_absorpt_t_min 0.406
_shelx_estimated_absorpt_t_max 0.549

loop_
_space_group_symop_operation_xyz
'x, y, z'
'-x, y+1/2, -z'

loop_
_atom_site_label
_atom_site_type_symbol
_atom_site_fract_x
_atom_site_fract_y
_atom_site_fract_z
_atom_site_U_iso_or_equiv
_atom_site_adp_type
_atom_site_occupancy
_atom_site_site_symmetry_order
_atom_site_calc_flag
_atom_site_refinement_flags_posn
_atom_site_refinement_flags_adp
_atom_site_refinement_flags_occupancy
_atom_site_disorder_assembly
_atom_site_disorder_group
Dy1A Dy 0.27235(2) -0.00234(3) 0.06492(2) 0.01710(5) Uani 1 1 d . . . . .
Cl1A Cl 0.38694(13) 0.03134(12) -0.06183(16) 0.0337(4) Uani 1 1 d . . . . .
Cl2A Cl 0.22067(14) -0.09542(10) 0.18593(11) 0.0263(3) Uani 1 1 d . . . . .
N1A N 0.1276(4) 0.0549(3) 0.0257(4) 0.0181(11) Uani 1 1 d . . . . .
N2A N 0.2461(5) 0.1223(4) 0.1354(4) 0.0205(13) Uani 1 1 d . . . . .
C1A C 0.0898(5) 0.1154(4) 0.0707(5) 0.0194(13) Uani 1 1 d . . . . .
C2A C -0.0040(7) 0.1459(6) 0.0614(7) 0.030(2) Uani 1 1 d . . . . .
H2AA H -0.048020 0.124170 0.020716 0.036 Uiso 1 1 calc R U . . .
H2AB H -0.023784 0.188336 0.095835 0.036 Uiso 1 1 calc R U . . .
C3A C 0.1589(5) 0.1506(4) 0.1328(5) 0.0217(14) Uani 1 1 d . . . . .
C4A C 0.1265(6) 0.2165(5) 0.1871(6) 0.0311(17) Uani 1 1 d . . . . .
H4AA H 0.183640 0.242480 0.211566 0.047 Uiso 1 1 calc R U . . .
H4AB H 0.084948 0.197494 0.233867 0.047 Uiso 1 1 calc R U . . .
H4AC H 0.089392 0.252854 0.151458 0.047 Uiso 1 1 calc R U . . .
C5A C 0.0676(5) 0.0252(4) -0.0440(5) 0.0225(15) Uani 1 1 d . . . . .
C6A C 0.0852(6) 0.0515(5) -0.1287(5) 0.0261(15) Uani 1 1 d . . . . .
C7A C 0.0296(7) 0.0206(5) -0.1960(5) 0.033(2) Uani 1 1 d . . . . .
H7AA H 0.040311 0.038112 -0.253286 0.039 Uiso 1 1 calc R U . . .
C8A C -0.0403(8) -0.0345(6) -0.1810(6) 0.041(2) Uani 1 1 d . . . . .
H8AA H -0.076147 -0.055839 -0.227789 0.049 Uiso 1 1 calc R U . . .
C9A C -0.0579(6) -0.0586(5) -0.0980(6) 0.0358(19) Uani 1 1 d . . . . .
H9AA H -0.106921 -0.096151 -0.087947 0.043 Uiso 1 1 calc R U . . .
C10A C -0.0047(5) -0.0285(5) -0.0273(5) 0.0268(17) Uani 1 1 d . . . . .
C11A C 0.1612(6) 0.1134(5) -0.1477(5) 0.0298(16) Uani 1 1 d . . . . .
H11A H 0.208331 0.113742 -0.098276 0.036 Uiso 1 1 calc R U . . .
C12A C 0.1134(9) 0.1918(5) -0.1505(7) 0.051(3) Uani 1 1 d . . . . .
H12A H 0.074480 0.199360 -0.098260 0.076 Uiso 1 1 calc R U . . .
H12B H 0.070958 0.195159 -0.201382 0.076 Uiso 1 1 calc R U . . .
H12C H 0.163861 0.231669 -0.153816 0.076 Uiso 1 1 calc R U . . .
C13A C 0.2198(8) 0.0984(6) -0.2290(5) 0.042(2) Uani 1 1 d . . . . .
H13A H 0.252722 0.048503 -0.224188 0.063 Uiso 1 1 calc R U . . .
H13B H 0.268587 0.139074 -0.236268 0.063 Uiso 1 1 calc R U . . .
H13C H 0.175866 0.097848 -0.278995 0.063 Uiso 1 1 calc R U . . .
C14A C -0.0290(6) -0.0558(5) 0.0630(6) 0.0288(17) Uani 1 1 d . . . . .
H14A H 0.014006 -0.027270 0.104276 0.035 Uiso 1 1 calc R U . . .
C15A C -0.1340(6) -0.0388(5) 0.0870(6) 0.038(2) Uani 1 1 d . . . . .
H15A H -0.145578 0.016733 0.083679 0.057 Uiso 1 1 calc R U . . .
H15B H -0.146389 -0.056756 0.145878 0.057 Uiso 1 1 calc R U . . .
H15C H -0.177829 -0.065456 0.046830 0.057 Uiso 1 1 calc R U . . .
C16A C -0.0068(9) -0.1417(7) 0.0726(10) 0.048(3) Uani 1 1 d . . . . .
H16A H 0.061443 -0.151334 0.057185 0.072 Uiso 1 1 calc R U . . .
H16B H -0.049714 -0.171197 0.034287 0.072 Uiso 1 1 calc R U . . .
H16C H -0.017887 -0.157414 0.132510 0.072 Uiso 1 1 calc R U . . .
C17A C 0.3214(5) 0.1604(4) 0.1860(5) 0.0200(13) Uani 1 1 d . . . . .
C18A C 0.3825(5) 0.2122(4) 0.1425(5) 0.0207(14) Uani 1 1 d . . . . .
C19A C 0.4578(5) 0.2454(5) 0.1896(6) 0.0288(16) Uani 1 1 d . . . . .
H19A H 0.499783 0.281272 0.161996 0.035 Uiso 1 1 calc R U . . .
C20A C 0.4733(7) 0.2279(5) 0.2745(6) 0.037(2) Uani 1 1 d . . . . .
H20A H 0.526551 0.250583 0.304652 0.044 Uiso 1 1 calc R U . . .
C21A C 0.4127(6) 0.1781(5) 0.3162(5) 0.0332(17) Uani 1 1 d . . . . .
H21A H 0.423639 0.166765 0.375400 0.040 Uiso 1 1 calc R U . . .
C22A C 0.3349(5) 0.1436(4) 0.2728(5) 0.0249(14) Uani 1 1 d . . . . .
C23A C 0.3677(6) 0.2311(4) 0.0479(5) 0.0273(15) Uani 1 1 d . . . . .
H23A H 0.343170 0.183299 0.019178 0.033 Uiso 1 1 calc R U . . .
C24A C 0.2921(8) 0.2932(5) 0.0329(6) 0.046(2) Uani 1 1 d . . . . .
H24A H 0.230062 0.277597 0.058945 0.068 Uiso 1 1 calc R U . . .
H24B H 0.282974 0.300818 -0.029246 0.068 Uiso 1 1 calc R U . . .
H24C H 0.314357 0.341339 0.059305 0.068 Uiso 1 1 calc R U . . .
C25A C 0.4626(7) 0.2542(6) 0.0021(6) 0.043(2) Uani 1 1 d . . . . .
H25A H 0.512170 0.214440 0.011513 0.065 Uiso 1 1 calc R U . . .
H25B H 0.485952 0.303290 0.025413 0.065 Uiso 1 1 calc R U . . .
H25C H 0.450140 0.259674 -0.059922 0.065 Uiso 1 1 calc R U . . .
C26A C 0.2663(6) 0.0902(5) 0.3223(4) 0.0308(16) Uani 1 1 d . . . . .
H26A H 0.216895 0.069646 0.280653 0.037 Uiso 1 1 calc R U . . .
C27A C 0.2121(9) 0.1337(6) 0.3929(6) 0.048(3) Uani 1 1 d . . . . .
H27A H 0.170192 0.172993 0.366666 0.072 Uiso 1 1 calc R U . . .
H27B H 0.259394 0.158450 0.431521 0.072 Uiso 1 1 calc R U . . .
H27C H 0.171893 0.097637 0.425979 0.072 Uiso 1 1 calc R U . . .
C28A C 0.3205(6) 0.0223(5) 0.3614(5) 0.0349(18) Uani 1 1 d . . . . .
H28A H 0.353320 -0.006576 0.315623 0.052 Uiso 1 1 calc R U . . .
H28B H 0.273996 -0.011309 0.391075 0.052 Uiso 1 1 calc R U . . .
H28C H 0.369112 0.041139 0.402865 0.052 Uiso 1 1 calc R U . . .
O1SA O 0.2459(5) -0.1155(3) -0.0221(3) 0.0328(15) Uani 1 1 d . . . . .
C1SA C 0.2290(10) -0.1150(5) -0.1145(5) 0.046(3) Uani 1 1 d . . . . .
H1SA H 0.290158 -0.102932 -0.145677 0.056 Uiso 0.54(3) 1 calc R U P A 1
H1SB H 0.179307 -0.075938 -0.129904 0.056 Uiso 0.54(3) 1 calc R U P A 1
H1SC H 0.158097 -0.111407 -0.126214 0.056 Uiso 0.46(3) 1 calc R U P A 2
H1SD H 0.261015 -0.069425 -0.140396 0.056 Uiso 0.46(3) 1 calc R U P A 2
C2SA C 0.1950(15) -0.1913(9) -0.1367(11) 0.038(5) Uani 0.54(3) 1 d . . P A 1
H2SA H 0.208456 -0.203385 -0.197921 0.046 Uiso 0.54(3) 1 calc R U P A 1
H2SB H 0.124130 -0.196647 -0.125862 0.046 Uiso 0.54(3) 1 calc R U P A 1
C2S* C 0.2669(16) -0.1829(11) -0.1525(12) 0.034(5) Uani 0.46(3) 1 d . . P A 2
H2SC H 0.336357 -0.176767 -0.168466 0.041 Uiso 0.46(3) 1 calc R U P A 2
H2SD H 0.228869 -0.198153 -0.204151 0.041 Uiso 0.46(3) 1 calc R U P A 2
C3SA C 0.2541(7) -0.2430(4) -0.0766(6) 0.0378(19) Uani 1 1 d . . . . .
H3SA H 0.219407 -0.291917 -0.065061 0.045 Uiso 0.54(3) 1 calc R U P A 1
H3SB H 0.319120 -0.254573 -0.101095 0.045 Uiso 0.54(3) 1 calc R U P A 1
H3SC H 0.189524 -0.268481 -0.079840 0.045 Uiso 0.46(3) 1 calc R U P A 2
H3SD H 0.305748 -0.282806 -0.078541 0.045 Uiso 0.46(3) 1 calc R U P A 2
C4SA C 0.2628(7) -0.1945(5) 0.0051(6) 0.0348(19) Uani 1 1 d . . . . .
H4SA H 0.213514 -0.210442 0.048137 0.042 Uiso 1 1 calc R U . . .
H4SB H 0.328559 -0.199950 0.030958 0.042 Uiso 1 1 calc R U . . .
O2SA O 0.4255(3) -0.0088(4) 0.1416(3) 0.0259(10) Uani 1 1 d . . . . .
C5SA C 0.4635(7) -0.0845(5) 0.1697(6) 0.0352(19) Uani 1 1 d . . . . .
H5SA H 0.451005 -0.124216 0.125289 0.042 Uiso 1 1 calc R U . . .
H5SB H 0.432593 -0.100734 0.224458 0.042 Uiso 1 1 calc R U . . .
C6SA C 0.5729(6) -0.0720(5) 0.1821(6) 0.037(2) Uani 1 1 d . . . . .
H6SA H 0.610365 -0.118508 0.165916 0.045 Uiso 1 1 calc R U . . .
H6SB H 0.588393 -0.058246 0.242618 0.045 Uiso 1 1 calc R U . . .
C7SA C 0.5947(5) -0.0046(8) 0.1205(5) 0.0382(17) Uani 1 1 d . . . . .
H7SA H 0.655026 0.022953 0.137452 0.046 Uiso 1 1 calc R U . . .
H7SB H 0.600824 -0.022400 0.060027 0.046 Uiso 1 1 calc R U . . .
C8SA C 0.5072(5) 0.0441(5) 0.1322(6) 0.0329(18) Uani 1 1 d . . . . .
H8SA H 0.514182 0.076634 0.184335 0.040 Uiso 1 1 calc R U . . .
H8SB H 0.497409 0.077964 0.081542 0.040 Uiso 1 1 calc R U . . .
Dy1B Dy 0.71661(2) -0.00293(3) 0.55724(2) 0.01817(5) Uani 1 1 d . . . . .
Cl1B Cl 0.76473(16) -0.10038(11) 0.67540(13) 0.0280(4) Uani 1 1 d . . . . .
Cl2B Cl 0.60200(15) 0.02362(14) 0.42583(15) 0.0397(5) Uani 1 1 d . . . . .
N1B N 0.8603(4) 0.0579(3) 0.5258(4) 0.0204(12) Uani 1 1 d . . . . .
N2B N 0.7427(5) 0.1157(4) 0.6410(4) 0.0194(12) Uani 1 1 d . . . . .
C1B C 0.8987(5) 0.1151(4) 0.5762(5) 0.0221(14) Uani 1 1 d . . . . .
C2B C 0.9908(7) 0.1450(7) 0.5701(8) 0.035(3) Uani 1 1 d . . . . .
H2BA H 1.034673 0.126065 0.527745 0.042 Uiso 1 1 calc R U . . .
H2BB H 1.010919 0.184846 0.608228 0.042 Uiso 1 1 calc R U . . .
C3B C 0.8295(5) 0.1472(4) 0.6394(5) 0.0213(14) Uani 1 1 d . . . . .
C4B C 0.8569(6) 0.2129(5) 0.6941(6) 0.038(2) Uani 1 1 d . . . . .
H4BA H 0.801020 0.227903 0.729724 0.057 Uiso 1 1 calc R U . . .
H4BB H 0.876293 0.256235 0.657592 0.057 Uiso 1 1 calc R U . . .
H4BC H 0.911596 0.198233 0.731545 0.057 Uiso 1 1 calc R U . . .
C5B C 0.9203(5) 0.0332(5) 0.4543(5) 0.0238(16) Uani 1 1 d . . . . .
C6B C 0.9920(5) -0.0223(5) 0.4666(5) 0.0280(19) Uani 1 1 d . . . . .
C7B C 1.0457(6) -0.0468(6) 0.3941(6) 0.039(2) Uani 1 1 d . . . . .
H7BA H 1.095287 -0.084578 0.400594 0.047 Uiso 1 1 calc R U . . .
C8B C 1.0264(7) -0.0159(8) 0.3135(5) 0.047(3) Uani 1 1 d . . . . .
H8BA H 1.063398 -0.032432 0.265143 0.056 Uiso 1 1 calc R U . . .
C9B C 0.9549(7) 0.0379(6) 0.3026(6) 0.037(2) Uani 1 1 d . . . . .
H9BA H 0.942430 0.057379 0.246367 0.044 Uiso 1 1 calc R U . . .
C10B C 0.9001(6) 0.0647(5) 0.3708(5) 0.0284(17) Uani 1 1 d . . . . .
C11B C 1.0149(6) -0.0567(6) 0.5549(6) 0.034(2) Uani 1 1 d . . . . .
H11B H 0.972733 -0.030258 0.598343 0.041 Uiso 1 1 calc R U . . .
C12B C 1.1222(6) -0.0436(7) 0.5809(6) 0.052(3) Uani 1 1 d . . . . .
H12D H 1.135027 0.011780 0.585120 0.079 Uiso 1 1 calc R U . . .
H12E H 1.165139 -0.066267 0.537313 0.079 Uiso 1 1 calc R U . . .
H12F H 1.134755 -0.067853 0.636945 0.079 Uiso 1 1 calc R U . . .
C13B C 0.9902(10) -0.1428(8) 0.5569(9) 0.050(4) Uani 1 1 d . . . . .
H13D H 0.920580 -0.149900 0.544759 0.075 Uiso 1 1 calc R U . . .
H13E H 1.005579 -0.163660 0.614089 0.075 Uiso 1 1 calc R U . . .
H13F H 1.028826 -0.169740 0.513167 0.075 Uiso 1 1 calc R U . . .
C14B C 0.8221(7) 0.1254(5) 0.3583(6) 0.0337(19) Uani 1 1 d . . . . .
H14B H 0.774291 0.120172 0.406609 0.040 Uiso 1 1 calc R U . . .
C15B C 0.8665(10) 0.2056(6) 0.3638(7) 0.053(3) Uani 1 1 d . . . . .
H15D H 0.899534 0.211737 0.419532 0.079 Uiso 1 1 calc R U . . .
H15E H 0.814701 0.244172 0.358375 0.079 Uiso 1 1 calc R U . . .
H15F H 0.913740 0.212337 0.317063 0.079 Uiso 1 1 calc R U . . .
C16B C 0.7658(8) 0.1160(6) 0.2732(6) 0.041(2) Uani 1 1 d . . . . .
H16D H 0.743492 0.062624 0.267562 0.062 Uiso 1 1 calc R U . . .
H16E H 0.808610 0.128754 0.224709 0.062 Uiso 1 1 calc R U . . .
H16F H 0.709200 0.150499 0.272937 0.062 Uiso 1 1 calc R U . . .
C17B C 0.6652(5) 0.1519(4) 0.6881(4) 0.0187(12) Uani 1 1 d . . . . .
C18B C 0.6401(5) 0.1256(4) 0.7702(4) 0.0229(14) Uani 1 1 d . . . . .
C19B C 0.5566(6) 0.1561(5) 0.8083(5) 0.0313(16) Uani 1 1 d . . . . .
H19B H 0.536522 0.138205 0.863453 0.038 Uiso 1 1 calc R U . . .
C20B C 0.5023(6) 0.2127(5) 0.7661(6) 0.0330(18) Uani 1 1 d . . . . .
H20B H 0.444124 0.231613 0.791755 0.040 Uiso 1 1 calc R U . . .
C21B C 0.5317(6) 0.2412(5) 0.6881(6) 0.0304(18) Uani 1 1 d . . . . .
H21B H 0.495800 0.281722 0.661910 0.036 Uiso 1 1 calc R U . . .
C22B C 0.6136(5) 0.2117(4) 0.6467(5) 0.0233(14) Uani 1 1 d . . . . .
C23B C 0.7033(6) 0.0688(4) 0.8198(5) 0.0298(16) Uani 1 1 d . . . . .
H23B H 0.751955 0.046968 0.778498 0.036 Uiso 1 1 calc R U . . .
C24B C 0.7594(9) 0.1099(6) 0.8905(7) 0.057(3) Uani 1 1 d . . . . .
H24D H 0.802207 0.073233 0.920132 0.086 Uiso 1 1 calc R U . . .
H24E H 0.713392 0.132070 0.931980 0.086 Uiso 1 1 calc R U . . .
H24F H 0.798886 0.151101 0.865107 0.086 Uiso 1 1 calc R U . . .
C25B C 0.6453(7) 0.0026(7) 0.8564(5) 0.046(2) Uani 1 1 d . . . . .
H25D H 0.689579 -0.033272 0.885592 0.069 Uiso 1 1 calc R U . . .
H25E H 0.611238 -0.024160 0.809497 0.069 Uiso 1 1 calc R U . . .
H25F H 0.597486 0.022283 0.897801 0.069 Uiso 1 1 calc R U . . .
C26B C 0.6472(6) 0.2464(4) 0.5621(5) 0.0322(16) Uani 1 1 d . . . . .
H26B H 0.709628 0.220565 0.545573 0.039 Uiso 1 1 calc R U . . .
C27B C 0.6680(9) 0.3332(5) 0.5713(7) 0.056(3) Uani 1 1 d . . . . .
H27D H 0.700876 0.351888 0.519195 0.085 Uiso 1 1 calc R U . . .
H27E H 0.710102 0.341951 0.621556 0.085 Uiso 1 1 calc R U . . .
H27F H 0.606391 0.360983 0.578856 0.085 Uiso 1 1 calc R U . . .
C28B C 0.5762(9) 0.2349(6) 0.4899(7) 0.055(3) Uani 1 1 d . . . . .
H28D H 0.569970 0.179798 0.477500 0.083 Uiso 1 1 calc R U . . .
H28E H 0.599573 0.261690 0.438297 0.083 Uiso 1 1 calc R U . . .
H28F H 0.512380 0.255577 0.506491 0.083 Uiso 1 1 calc R U . . .
O1SB O 0.7530(4) -0.1124(3) 0.4663(4) 0.0282(13) Uani 1 1 d . . . . .
C1SB C 0.7817(7) -0.1091(5) 0.3743(5) 0.0318(17) Uani 1 1 d . . . . .
H1SE H 0.853419 -0.105066 0.368399 0.038 Uiso 1 1 calc R U . . .
H1SF H 0.750785 -0.064729 0.345005 0.038 Uiso 1 1 calc R U . . .
C2SB C 0.7450(10) -0.1837(5) 0.3376(6) 0.054(3) Uani 1 1 d . . . . .
H2SE H 0.679000 -0.177218 0.312561 0.064 Uiso 1 1 calc R U . . .
H2SF H 0.789499 -0.202868 0.292164 0.064 Uiso 1 1 calc R U . . .
C3SB C 0.7426(8) -0.2382(5) 0.4125(5) 0.042(2) Uani 1 1 d . . . . .
H3SE H 0.807921 -0.260282 0.424128 0.051 Uiso 1 1 calc R U . . .
H3SF H 0.695538 -0.280558 0.402422 0.051 Uiso 1 1 calc R U . . .
C4SB C 0.7100(10) -0.1872(5) 0.4849(7) 0.053(3) Uani 1 1 d . . . . .
H4SC H 0.637927 -0.183690 0.486537 0.063 Uiso 1 1 calc R U . . .
H4SD H 0.733659 -0.207056 0.541050 0.063 Uiso 1 1 calc R U . . .
O2SB O 0.5603(3) -0.0089(5) 0.6264(3) 0.0285(11) Uani 1 1 d . . . . .
C5SB C 0.5194(7) -0.0832(5) 0.6516(7) 0.042(2) Uani 1 1 d . . . . .
H5SC H 0.554606 -0.104298 0.702216 0.050 Uiso 1 1 calc R U . . .
H5SD H 0.523867 -0.120476 0.603536 0.050 Uiso 1 1 calc R U . . .
C6SB C 0.4153(7) -0.0672(6) 0.6735(7) 0.041(2) Uani 1 1 d . . . . .
H6SC H 0.408657 -0.050912 0.734369 0.050 Uiso 1 1 calc R U . . .
H6SD H 0.374085 -0.113139 0.663429 0.050 Uiso 1 1 calc R U . . .
C7SB C 0.3882(5) -0.0030(8) 0.6128(4) 0.0352(16) Uani 1 1 d . . . . .
H7SC H 0.374243 -0.022662 0.554105 0.042 Uiso 1 1 calc R U . . .
H7SD H 0.330985 0.026049 0.634069 0.042 Uiso 1 1 calc R U . . .
C8SB C 0.4788(6) 0.0453(5) 0.6143(6) 0.0329(18) Uani 1 1 d . . . . .
H8SC H 0.486087 0.073720 0.559319 0.040 Uiso 1 1 calc R U . . .
H8SD H 0.476445 0.082807 0.662291 0.040 Uiso 1 1 calc R U . . .

loop_
_atom_site_aniso_label
_atom_site_aniso_U_11
_atom_site_aniso_U_22
_atom_site_aniso_U_33
_atom_site_aniso_U_23
_atom_site_aniso_U_13
_atom_site_aniso_U_12
Dy1A 0.01630(10) 0.01576(12) 0.01926(11) 0.0003(2) 0.00156(10) 0.0021(3)
Cl1A 0.0265(8) 0.0442(10) 0.0304(9) 0.0046(9) 0.0076(9) -0.0030(7)
Cl2A 0.0294(8) 0.0238(8) 0.0259(7) 0.0041(6) 0.0047(8) 0.0008(7)
N1A 0.017(3) 0.018(3) 0.019(3) -0.007(2) -0.001(2) -0.001(2)
N2A 0.021(3) 0.022(3) 0.018(3) 0.000(2) 0.000(2) -0.003(2)
C1A 0.016(3) 0.019(3) 0.023(3) -0.002(3) 0.000(3) 0.000(2)
C2A 0.027(5) 0.027(5) 0.035(5) -0.013(4) -0.002(4) 0.006(3)
C3A 0.021(3) 0.020(3) 0.024(3) -0.002(3) 0.002(3) 0.000(3)
C4A 0.026(4) 0.028(4) 0.039(4) -0.013(3) -0.003(3) 0.004(3)
C5A 0.021(3) 0.022(3) 0.025(4) -0.009(3) -0.005(3) 0.004(2)
C6A 0.027(4) 0.027(4) 0.025(3) -0.003(3) -0.004(3) 0.006(3)
C7A 0.029(4) 0.043(5) 0.026(4) -0.010(3) -0.008(3) 0.004(4)
C8A 0.035(5) 0.056(6) 0.031(4) -0.022(4) -0.011(4) 0.002(4)
C9A 0.026(4) 0.041(5) 0.040(5) -0.015(4) -0.003(3) -0.006(4)
C10A 0.019(3) 0.026(4) 0.036(4) -0.008(3) -0.004(3) 0.002(2)
C11A 0.037(4) 0.031(4) 0.021(3) 0.003(3) -0.004(3) 0.002(3)
C12A 0.070(7) 0.030(5) 0.051(6) 0.000(4) 0.021(5) 0.005(5)
C13A 0.052(6) 0.044(5) 0.030(4) 0.000(3) 0.007(4) 0.009(5)
C14A 0.024(3) 0.026(4) 0.037(4) -0.003(3) 0.000(4) -0.009(3)
C15A 0.030(4) 0.041(5) 0.042(5) -0.003(4) 0.002(4) -0.011(3)
C16A 0.038(7) 0.028(5) 0.077(9) 0.004(6) -0.002(6) -0.007(4)
C17A 0.019(3) 0.018(3) 0.023(3) -0.004(3) -0.001(3) 0.002(2)
C18A 0.022(3) 0.021(3) 0.020(3) -0.001(3) 0.002(3) 0.000(3)
C19A 0.022(4) 0.027(4) 0.038(4) -0.002(3) -0.002(3) -0.006(3)
C20A 0.034(4) 0.038(5) 0.038(5) -0.009(4) -0.013(4) -0.010(4)
C21A 0.034(4) 0.040(4) 0.025(3) -0.004(3) -0.008(3) -0.007(3)
C22A 0.027(3) 0.022(3) 0.025(3) -0.005(3) -0.003(3) -0.004(3)
C23A 0.036(4) 0.022(3) 0.025(3) 0.004(3) -0.001(3) 0.000(3)
C24A 0.057(6) 0.035(4) 0.046(5) 0.007(4) -0.003(4) 0.015(4)
C25A 0.047(5) 0.053(6) 0.030(4) 0.005(4) 0.011(4) -0.008(5)
C26A 0.040(4) 0.034(4) 0.018(3) 0.003(3) -0.001(3) -0.006(3)
C27A 0.066(7) 0.043(5) 0.035(4) -0.003(4) 0.023(5) -0.001(5)
C28A 0.043(4) 0.035(4) 0.027(4) 0.005(3) -0.003(3) -0.006(3)
O1SA 0.050(4) 0.020(3) 0.028(3) -0.006(2) 0.005(3) -0.006(3)
C1SA 0.087(9) 0.025(4) 0.027(4) -0.006(3) 0.004(5) -0.003(5)
C2SA 0.050(12) 0.033(8) 0.031(8) -0.005(6) -0.001(7) -0.014(7)
C2S* 0.037(12) 0.036(10) 0.029(8) -0.008(7) 0.003(8) 0.000(8)
C3SA 0.047(5) 0.024(4) 0.043(4) -0.012(3) -0.007(4) 0.010(3)
C4SA 0.043(5) 0.025(4) 0.036(4) -0.007(3) -0.004(4) 0.007(3)
O2SA 0.0225(19) 0.023(3) 0.032(2) 0.000(3) -0.0036(16) 0.004(3)
C5SA 0.034(4) 0.030(4) 0.042(5) 0.002(4) -0.005(4) 0.011(4)
C6SA 0.036(4) 0.039(5) 0.037(4) -0.002(4) -0.012(4) 0.016(4)
C7SA 0.023(3) 0.047(4) 0.045(4) -0.009(7) -0.001(3) 0.007(6)
C8SA 0.020(3) 0.033(5) 0.046(5) 0.001(4) -0.004(3) -0.001(3)
Dy1B 0.01631(10) 0.01613(12) 0.02206(12) -0.0018(3) -0.00021(10) -0.0011(3)
Cl1B 0.0337(10) 0.0221(8) 0.0280(8) 0.0011(7) -0.0056(8) 0.0020(8)
Cl2B 0.0281(8) 0.0611(14) 0.0299(10) -0.0008(9) -0.0065(8) 0.0086(8)
N1B 0.019(3) 0.020(3) 0.022(3) -0.004(2) 0.001(2) 0.000(2)
N2B 0.017(3) 0.020(3) 0.021(3) -0.004(2) 0.004(2) 0.001(2)
C1B 0.021(3) 0.023(3) 0.023(3) -0.001(3) 0.002(3) -0.001(3)
C2B 0.022(5) 0.041(6) 0.042(6) -0.017(4) 0.006(4) -0.009(4)
C3B 0.021(3) 0.019(3) 0.023(3) -0.004(3) 0.000(3) 0.000(3)
C4B 0.025(4) 0.038(5) 0.051(5) -0.017(4) 0.002(4) -0.006(3)
C5B 0.019(3) 0.028(4) 0.024(4) -0.007(3) 0.000(3) -0.006(3)
C6B 0.019(3) 0.036(5) 0.029(3) -0.014(3) 0.004(3) -0.002(3)
C7B 0.021(4) 0.050(5) 0.046(5) -0.023(4) 0.000(3) 0.004(4)
C8B 0.031(4) 0.077(10) 0.032(4) -0.028(5) 0.011(3) -0.008(6)
C9B 0.034(4) 0.049(5) 0.027(4) -0.010(4) 0.009(3) -0.014(4)
C10B 0.029(4) 0.034(4) 0.023(3) -0.008(3) 0.004(3) -0.012(3)
C11B 0.025(4) 0.041(5) 0.036(5) -0.011(4) -0.003(3) 0.012(3)
C12B 0.029(4) 0.091(8) 0.038(5) -0.025(5) -0.010(4) 0.019(5)
C13B 0.059(9) 0.041(7) 0.051(7) -0.006(5) -0.015(6) 0.018(5)
C14B 0.037(5) 0.035(5) 0.028(4) -0.003(3) 0.002(4) -0.008(4)
C15B 0.080(8) 0.033(5) 0.045(5) 0.001(4) -0.008(5) -0.015(5)
C16B 0.051(6) 0.039(5) 0.035(4) 0.004(3) -0.005(4) -0.003(4)
C17B 0.018(3) 0.018(3) 0.020(3) -0.005(2) -0.001(2) 0.003(2)
C18B 0.029(4) 0.020(3) 0.019(3) 0.003(2) 0.003(3) 0.003(3)
C19B 0.034(4) 0.033(4) 0.027(4) -0.001(3) 0.010(3) 0.009(3)
C20B 0.025(4) 0.034(4) 0.040(4) -0.005(4) 0.008(3) 0.010(3)
C21B 0.034(5) 0.026(4) 0.031(4) -0.003(4) -0.009(4) 0.012(3)
C22B 0.023(3) 0.021(4) 0.026(3) -0.004(3) -0.003(3) 0.001(3)
C23B 0.039(4) 0.025(3) 0.026(3) 0.003(3) 0.005(3) 0.015(3)
C24B 0.072(8) 0.044(6) 0.056(6) 0.009(5) -0.022(6) 0.012(5)
C25B 0.059(5) 0.034(4) 0.046(4) 0.026(5) 0.012(4) 0.008(6)
C26B 0.039(4) 0.030(4) 0.027(4) 0.000(3) -0.003(4) 0.010(3)
C27B 0.079(7) 0.042(5) 0.048(5) 0.012(4) -0.018(6) -0.025(5)
C28B 0.079(8) 0.045(5) 0.041(5) 0.013(4) -0.030(5) -0.011(5)
O1SB 0.036(4) 0.018(2) 0.030(3) -0.007(2) 0.001(2) -0.001(2)
C1SB 0.033(5) 0.037(4) 0.025(4) -0.008(3) -0.003(4) -0.006(4)
C2SB 0.096(9) 0.030(5) 0.035(5) -0.006(4) -0.004(5) -0.015(5)
C3SB 0.067(6) 0.024(4) 0.036(4) -0.008(3) -0.002(4) 0.008(4)
C4SB 0.085(8) 0.025(4) 0.048(5) -0.013(4) 0.025(6) -0.024(5)
O2SB 0.0214(19) 0.025(3) 0.039(2) 0.000(3) 0.0067(18) -0.005(3)
C5SB 0.038(5) 0.024(4) 0.064(6) 0.002(4) 0.014(5) -0.005(4)
C6SB 0.033(4) 0.044(5) 0.047(5) -0.008(4) 0.012(4) -0.012(4)
C7SB 0.029(3) 0.044(4) 0.032(3) -0.009(6) 0.001(3) -0.013(6)
C8SB 0.022(3) 0.031(4) 0.046(5) -0.002(4) 0.009(3) 0.001(3)

loop_
_atom_type_symbol
_atom_type_description
_atom_type_scat_dispersion_real
_atom_type_scat_dispersion_imag
_atom_type_scat_source
C C 0.0033 0.0016 'International Tables Vol C Tables 4.2.6.8 and 6.1.1.4'
H H 0.0000 0.0000 'International Tables Vol C Tables 4.2.6.8 and 6.1.1.4'
N N 0.0061 0.0033 'International Tables Vol C Tables 4.2.6.8 and 6.1.1.4'
O O 0.0106 0.0060 'International Tables Vol C Tables 4.2.6.8 and 6.1.1.4'
Cl Cl 0.1484 0.1585 'International Tables Vol C Tables 4.2.6.8 and 6.1.1.4'
Dy Dy -0.1892 4.4098 'International Tables Vol C Tables 4.2.6.8 and 6.1.1.4'

loop_
_geom_angle_atom_site_label_1
_geom_angle_atom_site_label_2
_geom_angle_atom_site_label_3
_geom_angle
_geom_angle_site_symmetry_1
_geom_angle_site_symmetry_3
_geom_angle_publ_flag
N1A Dy1A O1SA 94.4(2) . . ?
N1A Dy1A O2SA 154.1(2) . . ?
O1SA Dy1A O2SA 111.5(2) . . ?
N1A Dy1A N2A 66.9(2) . . ?
O1SA Dy1A N2A 161.3(2) . . ?
O2SA Dy1A N2A 87.1(2) . . ?
N1A Dy1A Cl2A 103.04(15) . . ?
O1SA Dy1A Cl2A 81.59(14) . . ?
O2SA Dy1A Cl2A 81.53(15) . . ?
N2A Dy1A Cl2A 100.95(14) . . ?
N1A Dy1A Cl1A 103.07(15) . . ?
O1SA Dy1A Cl1A 81.40(15) . . ?
O2SA Dy1A Cl1A 81.70(13) . . ?
N2A Dy1A Cl1A 103.18(15) . . ?
Cl2A Dy1A Cl1A 149.73(6) . . ?
C1A N1A C5A 116.1(6) . . ?
C1A N1A Dy1A 121.8(4) . . ?
C5A N1A Dy1A 122.0(4) . . ?
C3A N2A C17A 119.8(6) . . ?
C3A N2A Dy1A 117.3(5) . . ?
C17A N2A Dy1A 122.6(5) . . ?
N1A C1A C2A 126.1(7) . . ?
N1A C1A C3A 114.1(6) . . ?
C2A C1A C3A 119.8(7) . . ?
C1A C2A H2AA 120.0 . . ?
C1A C2A H2AB 120.0 . . ?
H2AA C2A H2AB 120.0 . . ?
N2A C3A C1A 116.9(6) . . ?
N2A C3A C4A 123.6(7) . . ?
C1A C3A C4A 119.5(6) . . ?
C3A C4A H4AA 109.5 . . ?
C3A C4A H4AB 109.5 . . ?
H4AA C4A H4AB 109.5 . . ?
C3A C4A H4AC 109.5 . . ?
H4AA C4A H4AC 109.5 . . ?
H4AB C4A H4AC 109.5 . . ?
C10A C5A C6A 121.0(7) . . ?
C10A C5A N1A 120.3(7) . . ?
C6A C5A N1A 118.7(7) . . ?
C7A C6A C5A 118.5(7) . . ?
C7A C6A C11A 119.8(7) . . ?
C5A C6A C11A 121.7(7) . . ?
C8A C7A C6A 121.3(8) . . ?
C8A C7A H7AA 119.3 . . ?
C6A C7A H7AA 119.3 . . ?
C7A C8A C9A 119.6(8) . . ?
C7A C8A H8AA 120.2 . . ?
C9A C8A H8AA 120.2 . . ?
C8A C9A C10A 121.4(9) . . ?
C8A C9A H9AA 119.3 . . ?
C10A C9A H9AA 119.3 . . ?
C5A C10A C9A 118.1(8) . . ?
C5A C10A C14A 122.8(7) . . ?
C9A C10A C14A 119.1(7) . . ?
C12A C11A C13A 111.1(7) . . ?
C12A C11A C6A 110.2(8) . . ?
C13A C11A C6A 113.6(7) . . ?
C12A C11A H11A 107.2 . . ?
C13A C11A H11A 107.2 . . ?
C6A C11A H11A 107.2 . . ?
C11A C12A H12A 109.5 . . ?
C11A C12A H12B 109.5 . . ?
H12A C12A H12B 109.5 . . ?
C11A C12A H12C 109.5 . . ?
H12A C12A H12C 109.5 . . ?
H12B C12A H12C 109.5 . . ?
C11A C13A H13A 109.5 . . ?
C11A C13A H13B 109.5 . . ?
H13A C13A H13B 109.5 . . ?
C11A C13A H13C 109.5 . . ?
H13A C13A H13C 109.5 . . ?
H13B C13A H13C 109.5 . . ?
C15A C14A C10A 112.1(8) . . ?
C15A C14A C16A 110.8(8) . . ?
C10A C14A C16A 110.5(9) . . ?
C15A C14A H14A 107.8 . . ?
C10A C14A H14A 107.8 . . ?
C16A C14A H14A 107.8 . . ?
C14A C15A H15A 109.5 . . ?
C14A C15A H15B 109.5 . . ?
H15A C15A H15B 109.5 . . ?
C14A C15A H15C 109.5 . . ?
H15A C15A H15C 109.5 . . ?
H15B C15A H15C 109.5 . . ?
C14A C16A H16A 109.5 . . ?
C14A C16A H16B 109.5 . . ?
H16A C16A H16B 109.5 . . ?
C14A C16A H16C 109.5 . . ?
H16A C16A H16C 109.5 . . ?
H16B C16A H16C 109.5 . . ?
C22A C17A C18A 121.5(6) . . ?
C22A C17A N2A 121.3(6) . . ?
C18A C17A N2A 117.1(6) . . ?
C19A C18A C17A 117.2(7) . . ?
C19A C18A C23A 121.1(7) . . ?
C17A C18A C23A 121.7(6) . . ?
C20A C19A C18A 121.8(8) . . ?
C20A C19A H19A 119.1 . . ?
C18A C19A H19A 119.1 . . ?
C21A C20A C19A 120.2(8) . . ?
C21A C20A H20A 119.9 . . ?
C19A C20A H20A 119.9 . . ?
C20A C21A C22A 120.7(8) . . ?
C20A C21A H21A 119.6 . . ?
C22A C21A H21A 119.6 . . ?
C17A C22A C21A 118.4(7) . . ?
C17A C22A C26A 122.2(6) . . ?
C21A C22A C26A 119.3(7) . . ?
C24A C23A C18A 113.1(7) . . ?
C24A C23A C25A 108.8(7) . . ?
C18A C23A C25A 113.1(7) . . ?
C24A C23A H23A 107.2 . . ?
C18A C23A H23A 107.2 . . ?
C25A C23A H23A 107.2 . . ?
C23A C24A H24A 109.5 . . ?
C23A C24A H24B 109.5 . . ?
H24A C24A H24B 109.5 . . ?
C23A C24A H24C 109.5 . . ?
H24A C24A H24C 109.5 . . ?
H24B C24A H24C 109.5 . . ?
C23A C25A H25A 109.5 . . ?
C23A C25A H25B 109.5 . . ?
H25A C25A H25B 109.5 . . ?
C23A C25A H25C 109.5 . . ?
H25A C25A H25C 109.5 . . ?
H25B C25A H25C 109.5 . . ?
C28A C26A C27A 109.7(7) . . ?
C28A C26A C22A 111.8(7) . . ?
C27A C26A C22A 111.1(7) . . ?
C28A C26A H26A 108.0 . . ?
C27A C26A H26A 108.0 . . ?
C22A C26A H26A 108.0 . . ?
C26A C27A H27A 109.5 . . ?
C26A C27A H27B 109.5 . . ?
H27A C27A H27B 109.5 . . ?
C26A C27A H27C 109.5 . . ?
H27A C27A H27C 109.5 . . ?
H27B C27A H27C 109.5 . . ?
C26A C28A H28A 109.5 . . ?
C26A C28A H28B 109.5 . . ?
H28A C28A H28B 109.5 . . ?
C26A C28A H28C 109.5 . . ?
H28A C28A H28C 109.5 . . ?
H28B C28A H28C 109.5 . . ?
C1SA O1SA C4SA 108.4(6) . . ?
C1SA O1SA Dy1A 124.8(5) . . ?
C4SA O1SA Dy1A 125.8(5) . . ?
C2S* C1SA O1SA 110.3(11) . . ?
O1SA C1SA C2SA 106.2(9) . . ?
O1SA C1SA H1SA 110.5 . . ?
C2SA C1SA H1SA 110.5 . . ?
O1SA C1SA H1SB 110.5 . . ?
C2SA C1SA H1SB 110.5 . . ?
H1SA C1SA H1SB 108.7 . . ?
C2S* C1SA H1SC 109.6 . . ?
O1SA C1SA H1SC 109.6 . . ?
C2S* C1SA H1SD 109.6 . . ?
O1SA C1SA H1SD 109.6 . . ?
H1SC C1SA H1SD 108.1 . . ?
C1SA C2SA C3SA 103.0(12) . . ?
C1SA C2SA H2SA 111.2 . . ?
C3SA C2SA H2SA 111.2 . . ?
C1SA C2SA H2SB 111.2 . . ?
C3SA C2SA H2SB 111.2 . . ?
H2SA C2SA H2SB 109.1 . . ?
C1SA C2S* C3SA 101.5(12) . . ?
C1SA C2S* H2SC 111.5 . . ?
C3SA C2S* H2SC 111.5 . . ?
C1SA C2S* H2SD 111.5 . . ?
C3SA C2S* H2SD 111.5 . . ?
H2SC C2S* H2SD 109.3 . . ?
C4SA C3SA C2SA 102.7(8) . . ?
C4SA C3SA C2S* 104.0(8) . . ?
C4SA C3SA H3SA 111.2 . . ?
C2SA C3SA H3SA 111.2 . . ?
C4SA C3SA H3SB 111.2 . . ?
C2SA C3SA H3SB 111.2 . . ?
H3SA C3SA H3SB 109.1 . . ?
C4SA C3SA H3SC 110.9 . . ?
C2S* C3SA H3SC 110.9 . . ?
C4SA C3SA H3SD 110.9 . . ?
C2S* C3SA H3SD 110.9 . . ?
H3SC C3SA H3SD 109.0 . . ?
O1SA C4SA C3SA 105.7(7) . . ?
O1SA C4SA H4SA 110.6 . . ?
C3SA C4SA H4SA 110.6 . . ?
O1SA C4SA H4SB 110.6 . . ?
C3SA C4SA H4SB 110.6 . . ?
H4SA C4SA H4SB 108.7 . . ?
C8SA O2SA C5SA 108.7(6) . . ?
C8SA O2SA Dy1A 126.1(5) . . ?
C5SA O2SA Dy1A 119.4(5) . . ?
O2SA C5SA C6SA 104.8(7) . . ?
O2SA C5SA H5SA 110.8 . . ?
C6SA C5SA H5SA 110.8 . . ?
O2SA C5SA H5SB 110.8 . . ?
C6SA C5SA H5SB 110.8 . . ?
H5SA C5SA H5SB 108.9 . . ?
C5SA C6SA C7SA 102.8(7) . . ?
C5SA C6SA H6SA 111.2 . . ?
C7SA C6SA H6SA 111.2 . . ?
C5SA C6SA H6SB 111.2 . . ?
C7SA C6SA H6SB 111.2 . . ?
H6SA C6SA H6SB 109.1 . . ?
C8SA C7SA C6SA 101.6(7) . . ?
C8SA C7SA H7SA 111.5 . . ?
C6SA C7SA H7SA 111.5 . . ?
C8SA C7SA H7SB 111.5 . . ?
C6SA C7SA H7SB 111.5 . . ?
H7SA C7SA H7SB 109.3 . . ?
O2SA C8SA C7SA 105.9(8) . . ?
O2SA C8SA H8SA 110.6 . . ?
C7SA C8SA H8SA 110.6 . . ?
O2SA C8SA H8SB 110.6 . . ?
C7SA C8SA H8SB 110.6 . . ?
H8SA C8SA H8SB 108.7 . . ?
N1B Dy1B O2SB 152.2(2) . . ?
N1B Dy1B O1SB 93.5(2) . . ?
O2SB Dy1B O1SB 114.3(2) . . ?
N1B Dy1B N2B 66.5(2) . . ?
O2SB Dy1B N2B 86.0(2) . . ?
O1SB Dy1B N2B 159.29(19) . . ?
N1B Dy1B Cl1B 103.67(16) . . ?
O2SB Dy1B Cl1B 83.17(16) . . ?
O1SB Dy1B Cl1B 81.05(14) . . ?
N2B Dy1B Cl1B 98.02(18) . . ?
N1B Dy1B Cl2B 105.57(16) . . ?
O2SB Dy1B Cl2B 79.66(14) . . ?
O1SB Dy1B Cl2B 78.98(15) . . ?
N2B Dy1B Cl2B 110.46(17) . . ?
Cl1B Dy1B Cl2B 145.34(8) . . ?
C1B N1B C5B 115.7(6) . . ?
C1B N1B Dy1B 123.0(5) . . ?
C5B N1B Dy1B 121.1(4) . . ?
C3B N2B C17B 119.9(6) . . ?
C3B N2B Dy1B 118.1(5) . . ?
C17B N2B Dy1B 121.9(4) . . ?
C2B C1B N1B 126.2(8) . . ?
C2B C1B C3B 119.8(8) . . ?
N1B C1B C3B 114.0(6) . . ?
C1B C2B H2BA 120.0 . . ?
C1B C2B H2BB 120.0 . . ?
H2BA C2B H2BB 120.0 . . ?
N2B C3B C4B 123.0(7) . . ?
N2B C3B C1B 116.1(6) . . ?
C4B C3B C1B 120.9(7) . . ?
C3B C4B H4BA 109.5 . . ?
C3B C4B H4BB 109.5 . . ?
H4BA C4B H4BB 109.5 . . ?
C3B C4B H4BC 109.5 . . ?
H4BA C4B H4BC 109.5 . . ?
H4BB C4B H4BC 109.5 . . ?
C6B C5B C10B 121.6(7) . . ?
C6B C5B N1B 120.3(7) . . ?
C10B C5B N1B 118.1(7) . . ?
C5B C6B C7B 118.1(8) . . ?
C5B C6B C11B 122.5(7) . . ?
C7B C6B C11B 119.4(8) . . ?
C8B C7B C6B 120.2(9) . . ?
C8B C7B H7BA 119.9 . . ?
C6B C7B H7BA 119.9 . . ?
C9B C8B C7B 120.8(8) . . ?
C9B C8B H8BA 119.6 . . ?
C7B C8B H8BA 119.6 . . ?
C8B C9B C10B 121.9(9) . . ?
C8B C9B H9BA 119.0 . . ?
C10B C9B H9BA 119.0 . . ?
C9B C10B C5B 117.4(8) . . ?
C9B C10B C14B 121.6(8) . . ?
C5B C10B C14B 121.1(7) . . ?
C6B C11B C13B 110.9(8) . . ?
C6B C11B C12B 111.7(9) . . ?
C13B C11B C12B 110.4(9) . . ?
C6B C11B H11B 107.9 . . ?
C13B C11B H11B 107.9 . . ?
C12B C11B H11B 107.9 . . ?
C11B C12B H12D 109.5 . . ?
C11B C12B H12E 109.5 . . ?
H12D C12B H12E 109.5 . . ?
C11B C12B H12F 109.5 . . ?
H12D C12B H12F 109.5 . . ?
H12E C12B H12F 109.5 . . ?
C11B C13B H13D 109.5 . . ?
C11B C13B H13E 109.5 . . ?
H13D C13B H13E 109.5 . . ?
C11B C13B H13F 109.5 . . ?
H13D C13B H13F 109.5 . . ?
H13E C13B H13F 109.5 . . ?
C10B C14B C15B 110.5(8) . . ?
C10B C14B C16B 112.8(7) . . ?
C15B C14B C16B 110.2(8) . . ?
C10B C14B H14B 107.7 . . ?
C15B C14B H14B 107.7 . . ?
C16B C14B H14B 107.7 . . ?
C14B C15B H15D 109.5 . . ?
C14B C15B H15E 109.5 . . ?
H15D C15B H15E 109.5 . . ?
C14B C15B H15F 109.5 . . ?
H15D C15B H15F 109.5 . . ?
H15E C15B H15F 109.5 . . ?
C14B C16B H16D 109.5 . . ?
C14B C16B H16E 109.5 . . ?
H16D C16B H16E 109.5 . . ?
C14B C16B H16F 109.5 . . ?
H16D C16B H16F 109.5 . . ?
H16E C16B H16F 109.5 . . ?
C18B C17B C22B 122.1(6) . . ?
C18B C17B N2B 120.3(6) . . ?
C22B C17B N2B 117.5(6) . . ?
C19B C18B C17B 117.8(7) . . ?
C19B C18B C23B 120.0(6) . . ?
C17B C18B C23B 122.1(6) . . ?
C18B C19B C20B 120.4(7) . . ?
C18B C19B H19B 119.8 . . ?
C20B C19B H19B 119.8 . . ?
C21B C20B C19B 120.8(7) . . ?
C21B C20B H20B 119.6 . . ?
C19B C20B H20B 119.6 . . ?
C20B C21B C22B 120.9(7) . . ?
C20B C21B H21B 119.5 . . ?
C22B C21B H21B 119.5 . . ?
C21B C22B C17B 117.7(7) . . ?
C21B C22B C26B 120.0(7) . . ?
C17B C22B C26B 122.3(7) . . ?
C25B C23B C24B 110.7(7) . . ?
C25B C23B C18B 112.7(7) . . ?
C24B C23B C18B 110.2(6) . . ?
C25B C23B H23B 107.7 . . ?
C24B C23B H23B 107.7 . . ?
C18B C23B H23B 107.7 . . ?
C23B C24B H24D 109.5 . . ?
C23B C24B H24E 109.5 . . ?
H24D C24B H24E 109.5 . . ?
C23B C24B H24F 109.5 . . ?
H24D C24B H24F 109.5 . . ?
H24E C24B H24F 109.5 . . ?
C23B C25B H25D 109.5 . . ?
C23B C25B H25E 109.5 . . ?
H25D C25B H25E 109.5 . . ?
C23B C25B H25F 109.5 . . ?
H25D C25B H25F 109.5 . . ?
H25E C25B H25F 109.5 . . ?
C28B C26B C22B 113.4(8) . . ?
C28B C26B C27B 108.7(7) . . ?
C22B C26B C27B 111.4(7) . . ?
C28B C26B H26B 107.7 . . ?
C22B C26B H26B 107.7 . . ?
C27B C26B H26B 107.7 . . ?
C26B C27B H27D 109.5 . . ?
C26B C27B H27E 109.5 . . ?
H27D C27B H27E 109.5 . . ?
C26B C27B H27F 109.5 . . ?
H27D C27B H27F 109.5 . . ?
H27E C27B H27F 109.5 . . ?
C26B C28B H28D 109.5 . . ?
C26B C28B H28E 109.5 . . ?
H28D C28B H28E 109.5 . . ?
C26B C28B H28F 109.5 . . ?
H28D C28B H28F 109.5 . . ?
H28E C28B H28F 109.5 . . ?
C4SB O1SB C1SB 109.5(6) . . ?
C4SB O1SB Dy1B 120.1(5) . . ?
C1SB O1SB Dy1B 125.9(5) . . ?
O1SB C1SB C2SB 104.0(7) . . ?
O1SB C1SB H1SE 111.0 . . ?
C2SB C1SB H1SE 111.0 . . ?
O1SB C1SB H1SF 111.0 . . ?
C2SB C1SB H1SF 111.0 . . ?
H1SE C1SB H1SF 109.0 . . ?
C3SB C2SB C1SB 105.1(8) . . ?
C3SB C2SB H2SE 110.7 . . ?
C1SB C2SB H2SE 110.7 . . ?
C3SB C2SB H2SF 110.7 . . ?
C1SB C2SB H2SF 110.7 . . ?
H2SE C2SB H2SF 108.8 . . ?
C2SB C3SB C4SB 102.3(7) . . ?
C2SB C3SB H3SE 111.3 . . ?
C4SB C3SB H3SE 111.3 . . ?
C2SB C3SB H3SF 111.3 . . ?
C4SB C3SB H3SF 111.3 . . ?
H3SE C3SB H3SF 109.2 . . ?
O1SB C4SB C3SB 105.0(8) . . ?
O1SB C4SB H4SC 110.7 . . ?
C3SB C4SB H4SC 110.7 . . ?
O1SB C4SB H4SD 110.7 . . ?
C3SB C4SB H4SD 110.7 . . ?
H4SC C4SB H4SD 108.8 . . ?
C5SB O2SB C8SB 108.0(6) . . ?
C5SB O2SB Dy1B 120.1(5) . . ?
C8SB O2SB Dy1B 126.3(5) . . ?
O2SB C5SB C6SB 105.3(7) . . ?
O2SB C5SB H5SC 110.7 . . ?
C6SB C5SB H5SC 110.7 . . ?
O2SB C5SB H5SD 110.7 . . ?
C6SB C5SB H5SD 110.7 . . ?
H5SC C5SB H5SD 108.8 . . ?
C5SB C6SB C7SB 103.3(8) . . ?
C5SB C6SB H6SC 111.1 . . ?
C7SB C6SB H6SC 111.1 . . ?
C5SB C6SB H6SD 111.1 . . ?
C7SB C6SB H6SD 111.1 . . ?
H6SC C6SB H6SD 109.1 . . ?
C8SB C7SB C6SB 101.7(7) . . ?
C8SB C7SB H7SC 111.4 . . ?
C6SB C7SB H7SC 111.4 . . ?
C8SB C7SB H7SD 111.4 . . ?
C6SB C7SB H7SD 111.4 . . ?
H7SC C7SB H7SD 109.3 . . ?
O2SB C8SB C7SB 105.7(7) . . ?
O2SB C8SB H8SC 110.6 . . ?
C7SB C8SB H8SC 110.6 . . ?
O2SB C8SB H8SD 110.6 . . ?
C7SB C8SB H8SD 110.6 . . ?
H8SC C8SB H8SD 108.7 . . ?

loop_
_geom_bond_atom_site_label_1
_geom_bond_atom_site_label_2
_geom_bond_distance
_geom_bond_site_symmetry_2
_geom_bond_publ_flag
Dy1A N1A 2.298(6) . ?
Dy1A O1SA 2.411(5) . ?
Dy1A O2SA 2.412(4) . ?
Dy1A N2A 2.453(6) . ?
Dy1A Cl2A 2.5773(17) . ?
Dy1A Cl1A 2.585(2) . ?
N1A C1A 1.366(8) . ?
N1A C5A 1.451(9) . ?
N2A C3A 1.292(10) . ?
N2A C17A 1.454(9) . ?
C1A C2A 1.397(12) . ?
C1A C3A 1.481(10) . ?
C2A H2AA 0.9500 . ?
C2A H2AB 0.9500 . ?
C3A C4A 1.489(10) . ?
C4A H4AA 0.9800 . ?
C4A H4AB 0.9800 . ?
C4A H4AC 0.9800 . ?
C5A C10A 1.386(11) . ?
C5A C6A 1.410(11) . ?
C6A C7A 1.397(10) . ?
C6A C11A 1.528(12) . ?
C7A C8A 1.374(13) . ?
C7A H7AA 0.9500 . ?
C8A C9A 1.375(14) . ?
C8A H8AA 0.9500 . ?
C9A C10A 1.414(11) . ?
C9A H9AA 0.9500 . ?
C10A C14A 1.516(12) . ?
C11A C12A 1.513(13) . ?
C11A C13A 1.518(12) . ?
C11A H11A 1.0000 . ?
C12A H12A 0.9800 . ?
C12A H12B 0.9800 . ?
C12A H12C 0.9800 . ?
C13A H13A 0.9800 . ?
C13A H13B 0.9800 . ?
C13A H13C 0.9800 . ?
C14A C15A 1.515(12) . ?
C14A C16A 1.530(14) . ?
C14A H14A 1.0000 . ?
C15A H15A 0.9800 . ?
C15A H15B 0.9800 . ?
C15A H15C 0.9800 . ?
C16A H16A 0.9800 . ?
C16A H16B 0.9800 . ?
C16A H16C 0.9800 . ?
C17A C22A 1.389(10) . ?
C17A C18A 1.404(10) . ?
C18A C19A 1.388(10) . ?
C18A C23A 1.514(10) . ?
C19A C20A 1.368(12) . ?
C19A H19A 0.9500 . ?
C20A C21A 1.364(12) . ?
C20A H20A 0.9500 . ?
C21A C22A 1.395(10) . ?
C21A H21A 0.9500 . ?
C22A C26A 1.527(10) . ?
C23A C24A 1.513(11) . ?
C23A C25A 1.536(12) . ?
C23A H23A 1.0000 . ?
C24A H24A 0.9800 . ?
C24A H24B 0.9800 . ?
C24A H24C 0.9800 . ?
C25A H25A 0.9800 . ?
C25A H25B 0.9800 . ?
C25A H25C 0.9800 . ?
C26A C28A 1.519(11) . ?
C26A C27A 1.525(11) . ?
C26A H26A 1.0000 . ?
C27A H27A 0.9800 . ?
C27A H27B 0.9800 . ?
C27A H27C 0.9800 . ?
C28A H28A 0.9800 . ?
C28A H28B 0.9800 . ?
C28A H28C 0.9800 . ?
O1SA C1SA 1.450(10) . ?
O1SA C4SA 1.455(10) . ?
C1SA C2S* 1.42(2) . ?
C1SA C2SA 1.448(17) . ?
C1SA H1SA 0.9900 . ?
C1SA H1SB 0.9900 . ?
C1SA H1SC 0.9900 . ?
C1SA H1SD 0.9900 . ?
C2SA C3SA 1.525(19) . ?
C2SA H2SA 0.9900 . ?
C2SA H2SB 0.9900 . ?
C2S* C3SA 1.58(2) . ?
C2S* H2SC 0.9900 . ?
C2S* H2SD 0.9900 . ?
C3SA C4SA 1.526(11) . ?
C3SA H3SA 0.9900 . ?
C3SA H3SB 0.9900 . ?
C3SA H3SC 0.9900 . ?
C3SA H3SD 0.9900 . ?
C4SA H4SA 0.9900 . ?
C4SA H4SB 0.9900 . ?
O2SA C8SA 1.456(10) . ?
O2SA C5SA 1.481(11) . ?
C5SA C6SA 1.526(12) . ?
C5SA H5SA 0.9900 . ?
C5SA H5SB 0.9900 . ?
C6SA C7SA 1.542(15) . ?
C6SA H6SA 0.9900 . ?
C6SA H6SB 0.9900 . ?
C7SA C8SA 1.479(12) . ?
C7SA H7SA 0.9900 . ?
C7SA H7SB 0.9900 . ?
C8SA H8SA 0.9900 . ?
C8SA H8SB 0.9900 . ?
Dy1B N1B 2.288(6) . ?
Dy1B O2SB 2.400(5) . ?
Dy1B O1SB 2.421(5) . ?
Dy1B N2B 2.462(6) . ?
Dy1B Cl1B 2.5789(19) . ?
Dy1B Cl2B 2.609(2) . ?
N1B C1B 1.368(9) . ?
N1B C5B 1.447(9) . ?
N2B C3B 1.309(9) . ?
N2B C17B 1.436(9) . ?
C1B C2B 1.368(12) . ?
C1B C3B 1.475(10) . ?
C2B H2BA 0.9500 . ?
C2B H2BB 0.9500 . ?
C3B C4B 1.471(11) . ?
C4B H4BA 0.9800 . ?
C4B H4BB 0.9800 . ?
C4B H4BC 0.9800 . ?
C5B C6B 1.390(11) . ?
C5B C10B 1.432(11) . ?
C6B C7B 1.410(11) . ?
C6B C11B 1.524(12) . ?
C7B C8B 1.384(15) . ?
C7B H7BA 0.9500 . ?
C8B C9B 1.365(15) . ?
C8B H8BA 0.9500 . ?
C9B C10B 1.378(11) . ?
C9B H9BA 0.9500 . ?
C10B C14B 1.514(13) . ?
C11B C13B 1.534(16) . ?
C11B C12B 1.541(12) . ?
C11B H11B 1.0000 . ?
C12B H12D 0.9800 . ?
C12B H12E 0.9800 . ?
C12B H12F 0.9800 . ?
C13B H13D 0.9800 . ?
C13B H13E 0.9800 . ?
C13B H13F 0.9800 . ?
C14B C15B 1.522(13) . ?
C14B C16B 1.536(13) . ?
C14B H14B 1.0000 . ?
C15B H15D 0.9800 . ?
C15B H15E 0.9800 . ?
C15B H15F 0.9800 . ?
C16B H16D 0.9800 . ?
C16B H16E 0.9800 . ?
C16B H16F 0.9800 . ?
C17B C18B 1.396(9) . ?
C17B C22B 1.411(10) . ?
C18B C19B 1.393(10) . ?
C18B C23B 1.520(10) . ?
C19B C20B 1.396(12) . ?
C19B H19B 0.9500 . ?
C20B C21B 1.367(12) . ?
C20B H20B 0.9500 . ?
C21B C22B 1.392(11) . ?
C21B H21B 0.9500 . ?
C22B C26B 1.515(11) . ?
C23B C25B 1.509(12) . ?
C23B C24B 1.517(13) . ?
C23B H23B 1.0000 . ?
C24B H24D 0.9800 . ?
C24B H24E 0.9800 . ?
C24B H24F 0.9800 . ?
C25B H25D 0.9800 . ?
C25B H25E 0.9800 . ?
C25B H25F 0.9800 . ?
C26B C28B 1.494(12) . ?
C26B C27B 1.543(12) . ?
C26B H26B 1.0000 . ?
C27B H27D 0.9800 . ?
C27B H27E 0.9800 . ?
C27B H27F 0.9800 . ?
C28B H28D 0.9800 . ?
C28B H28E 0.9800 . ?
C28B H28F 0.9800 . ?
O1SB C4SB 1.456(10) . ?
O1SB C1SB 1.480(10) . ?
C1SB C2SB 1.502(12) . ?
C1SB H1SE 0.9900 . ?
C1SB H1SF 0.9900 . ?
C2SB C3SB 1.498(13) . ?
C2SB H2SE 0.9900 . ?
C2SB H2SF 0.9900 . ?
C3SB C4SB 1.499(12) . ?
C3SB H3SE 0.9900 . ?
C3SB H3SF 0.9900 . ?
C4SB H4SC 0.9900 . ?
C4SB H4SD 0.9900 . ?
O2SB C5SB 1.461(11) . ?
O2SB C8SB 1.472(10) . ?
C5SB C6SB 1.492(13) . ?
C5SB H5SC 0.9900 . ?
C5SB H5SD 0.9900 . ?
C6SB C7SB 1.505(15) . ?
C6SB H6SC 0.9900 . ?
C6SB H6SD 0.9900 . ?
C7SB C8SB 1.499(12) . ?
C7SB H7SC 0.9900 . ?
C7SB H7SD 0.9900 . ?
C8SB H8SC 0.9900 . ?
C8SB H8SD 0.9900 . ?
